data_7122304
loop_
_publ_author_name
'Burns, Corey P.'
'Yang, Xin'
'Sung, Siyoung'
'Wofford, Joshua D.'
'Bhuvanesh, Nattamai S.'
'Hall, Michael B.'
'Nippe, Michael'

_publ_section_title
;
 Towards understanding of lanthanide-transition metal bonding:
 investigations of the first Ce-Fe bonded complex.
;
_journal_issue 77
_journal_name_full 'Chemical communications (Cambridge, England)'
_journal_page_first 10893
_journal_page_last 10896
_journal_paper_doi 10.1039/c8cc05243c
_journal_volume 54
_journal_year 2018
_chemical_absolute_configuration unk
_chemical_formula_moiety 'C22 H23 Ce F3 N O4 S'
_chemical_formula_sum 'C22 H23 Ce F3 N O4 S'
_chemical_formula_weight 594.59
_space_group_crystal_system orthorhombic
_space_group_IT_number 33
_space_group_name_Hall 'P 2c -2n'
_space_group_name_H-M_alt 'P n a 21'
_symmetry_space_group_name_Hall 'P 2c -2n'
_symmetry_space_group_name_H-M 'P n a 21'
_atom_sites_solution_hydrogens geom
_atom_sites_solution_primary dual
_audit_creation_date 2018-01-29
_audit_creation_method
;
Olex2 1.2-beta
(compiled 2017.03.28 svn.r3405 for OlexSys, GUI svn.r5335)
;
_audit_update_record
;
2018-06-29 deposited with the CCDC.
2018-09-04 downloaded from the CCDC.
;
_cell_angle_alpha 90
_cell_angle_beta 90
_cell_angle_gamma 90
_cell_formula_units_Z 4
_cell_length_a 14.8353(4)
_cell_length_b 9.9906(3)
_cell_length_c 15.3663(4)
_cell_measurement_reflns_used 9799
_cell_measurement_temperature 110.0
_cell_measurement_theta_max 31.508
_cell_measurement_theta_min 2.432
_cell_volume 2277.49(11)
_computing_cell_refinement 'SAINT V8.38A (Bruker, 2016)'
_computing_data_reduction 'SAINT V8.38A (Bruker, 2016)'
_computing_molecular_graphics 'Olex2 (Dolomanov et al., 2009)'
_computing_publication_material 'Olex2 (Dolomanov et al., 2009)'
_computing_structure_refinement 'ShelXL (Sheldrick, 2015)'
_computing_structure_solution 'ShelXT (Sheldrick, 2015)'
_diffrn_ambient_temperature 110.0
_diffrn_measured_fraction_theta_full 1.000
_diffrn_measured_fraction_theta_max 0.970
_diffrn_measurement_device_type 'Bruker APEX-II CCD'
_diffrn_measurement_method '\f and \w scans'
_diffrn_radiation_type MoK\a
_diffrn_radiation_wavelength 0.71073
_diffrn_reflns_av_R_equivalents 0.0319
_diffrn_reflns_av_unetI/netI 0.0241
_diffrn_reflns_Laue_measured_fraction_full 1.000
_diffrn_reflns_Laue_measured_fraction_max 0.970
_diffrn_reflns_limit_h_max 22
_diffrn_reflns_limit_h_min -22
_diffrn_reflns_limit_k_max 14
_diffrn_reflns_limit_k_min -14
_diffrn_reflns_limit_l_max 23
_diffrn_reflns_limit_l_min -23
_diffrn_reflns_number 56203
_diffrn_reflns_point_group_measured_fraction_full 1.000
_diffrn_reflns_point_group_measured_fraction_max 0.970
_diffrn_reflns_theta_full 25.242
_diffrn_reflns_theta_max 32.990
_diffrn_reflns_theta_min 2.432
_diffrn_standards_number 0
_exptl_absorpt_coefficient_mu 2.143
_exptl_absorpt_correction_T_max 0.4350
_exptl_absorpt_correction_T_min 0.3475
_exptl_absorpt_correction_type multi-scan
_exptl_absorpt_process_details
'SADABS-2016/2 (Bruker,2016/2) was used for absorption correction. wR2(int) was 0.0736 before and 0.0449 after correction. The Ratio of minimum to maximum transmission is 0.7989. The \l/2 correction factor is Not present.'
_exptl_crystal_colour yellow
_exptl_crystal_colour_primary yellow
_exptl_crystal_density_diffrn 1.734
_exptl_crystal_description block
_exptl_crystal_F_000 1180
_exptl_crystal_size_max 0.228
_exptl_crystal_size_mid 0.213
_exptl_crystal_size_min 0.162
_refine_diff_density_max 0.702
_refine_diff_density_min -0.613
_refine_diff_density_rms 0.075
_refine_ls_abs_structure_details
;
 Refined as an inversion twin.
;
_refine_ls_abs_structure_Flack 0.425(17)
_refine_ls_extinction_method none
_refine_ls_goodness_of_fit_ref 1.014
_refine_ls_hydrogen_treatment constr
_refine_ls_matrix_type full
_refine_ls_number_parameters 294
_refine_ls_number_reflns 8251
_refine_ls_number_restraints 48
_refine_ls_restrained_S_all 1.013
_refine_ls_R_factor_all 0.0425
_refine_ls_R_factor_gt 0.0242
_refine_ls_shift/su_max 0.002
_refine_ls_shift/su_mean 0.000
_refine_ls_structure_factor_coef Fsqd
_refine_ls_weighting_details 'w=1/[\s^2^(Fo^2^)+(0.0172P)^2^+1.3297P] where P=(Fo^2^+2Fc^2^)/3'
_refine_ls_weighting_scheme calc
_refine_ls_wR_factor_gt 0.0453
_refine_ls_wR_factor_ref 0.0520
_reflns_Friedel_coverage 0.940
_reflns_Friedel_fraction_full 1.000
_reflns_Friedel_fraction_max 0.971
_reflns_number_gt 6186
_reflns_number_total 8251
_reflns_threshold_expression 'I > 2\s(I)'
_cod_data_source_file c8cc05243c2.cif
_cod_data_source_block mncpb060a
_cod_depositor_comments 'Adding full bibliography for 7122303--7122305.cif.'
_cod_database_code 7122304
_shelx_shelxl_version_number 2017/1
_shelx_space_group_comment
;
The symmetry employed for this shelxl refinement is uniquely defined
by the following loop, which should always be used as a source of
symmetry information in preference to the above space-group names.
They are only intended as comments.
;
_shelx_estimated_absorpt_t_max 0.723
_shelx_estimated_absorpt_t_min 0.641
_olex2_refinement_description
;
1. Twinned data refinement
 Scales: 0.575(17)
 0.425(17)
2. Fixed Uiso
 At 1.2 times of:
  All C(H) groups, All C(H,H) groups, All C(H,H,H,H) groups
3. Restrained distances
 O4-C18 \\sim O4-C18A
 with sigma of 0.02
 C19-C18A \\sim C19-C18
 with sigma of 0.02
4. Uiso/Uaniso restraints and constraints
C19 \\sim C18 \\sim C18A \\sim O4: within 2A with sigma of 0.04 and sigma for
terminal atoms of 0.08
Uanis(C18) = Uanis(C18A)
5. Rigid body (RIGU) restrains
 C19, C18, C18A, O4
 with sigma for 1-2 distances of 0.004 and sigma for 1-3 distances of 0.004
6. Others
 Sof(H19C)=Sof(H19D)=Sof(C18A)=Sof(H18C)=Sof(H18D)=1-FVAR(1)
 Sof(C18)=Sof(H18A)=Sof(H18B)=Sof(H19A)=Sof(H19B)=FVAR(1)
7.a Secondary CH2 refined with riding coordinates:
 C6(H6A,H6B), C12(H12A,H12B), C18(H18A,H18B), C19(H19A,H19B), C19(H19C,H19D),
 C20(H20A,H20B), C21(H21A,H21B), C18A(H18C,H18D)
7.b Aromatic/amide H refined with riding coordinates:
 C2(H2), C3(H3), C4(H4), C8(H8), C9(H9), C10(H10), C11(H11), C14(H14),
 C15(H15), C16(H16), C17(H17)
;
_olex2_submission_special_instructions 'No special instructions were received'

loop_
_space_group_symop_operation_xyz
'x, y, z'
'-x, -y, z+1/2'
'x+1/2, -y+1/2, z'
'-x+1/2, y+1/2, z+1/2'

loop_
_atom_site_label
_atom_site_type_symbol
_atom_site_fract_x
_atom_site_fract_y
_atom_site_fract_z
_atom_site_U_iso_or_equiv
_atom_site_adp_type
_atom_site_occupancy
_atom_site_site_symmetry_order
_atom_site_calc_flag
_atom_site_refinement_flags_posn
_atom_site_refinement_flags_adp
_atom_site_refinement_flags_occupancy
_atom_site_disorder_assembly
_atom_site_disorder_group
Ce1 Ce 0.72053(2) 0.49771(2) 0.51164(5) 0.02391(4) Uani 1 1 d . . . . .
S1 S 0.72480(5) 0.82647(7) 0.51426(11) 0.02968(15) Uani 1 1 d . . . . .
F1 F 0.8338(2) 0.8446(3) 0.3800(2) 0.0709(10) Uani 1 1 d . . . . .
F2 F 0.8476(2) 1.0001(3) 0.4730(3) 0.0884(13) Uani 1 1 d . . . . .
F3 F 0.7347(3) 0.9978(3) 0.3884(3) 0.0811(12) Uani 1 1 d . . . . .
O1 O 0.79087(19) 0.7422(3) 0.5577(2) 0.0427(7) Uani 1 1 d . . . . .
O2 O 0.66601(18) 0.7437(3) 0.46213(19) 0.0378(6) Uani 1 1 d . . . . .
O3 O 0.6826(2) 0.9281(3) 0.5651(2) 0.0458(7) Uani 1 1 d . . . . .
O4 O 0.61669(19) 0.5762(3) 0.63413(19) 0.0425(7) Uani 1 1 d D U . . .
N1 N 0.8361(2) 0.5451(3) 0.3867(2) 0.0267(6) Uani 1 1 d . . . . .
C00P C 0.7892(3) 0.9213(4) 0.4341(3) 0.0433(10) Uani 1 1 d . . . . .
C1 C 0.8092(3) 0.5593(3) 0.3030(3) 0.0294(7) Uani 1 1 d . . . . .
C2 C 0.8686(3) 0.5973(4) 0.2382(3) 0.0374(9) Uani 1 1 d . . . . .
H2 H 0.847970 0.608430 0.180117 0.045 Uiso 1 1 calc R . . . .
C3 C 0.9576(3) 0.6188(5) 0.2585(3) 0.0454(10) Uani 1 1 d . . . . .
H3 H 0.998896 0.646807 0.214905 0.055 Uiso 1 1 calc R . . . .
C4 C 0.9860(3) 0.5995(4) 0.3425(3) 0.0410(9) Uani 1 1 d . . . . .
H4 H 1.047656 0.611989 0.357222 0.049 Uiso 1 1 calc R . . . .
C5 C 0.9247(2) 0.5617(4) 0.4057(3) 0.0308(8) Uani 1 1 d . . . . .
C6 C 0.7105(3) 0.5366(5) 0.2823(3) 0.0389(9) Uani 1 1 d . . . . .
H6A H 0.680335 0.624799 0.278311 0.047 Uiso 1 1 calc R . . . .
H6B H 0.706114 0.493610 0.224431 0.047 Uiso 1 1 calc R . . . .
C7 C 0.6598(2) 0.4514(4) 0.3474(3) 0.0322(7) Uani 1 1 d . . . . .
C8 C 0.6848(3) 0.3239(4) 0.3773(3) 0.0378(9) Uani 1 1 d . . . . .
H8 H 0.735100 0.273394 0.357663 0.045 Uiso 1 1 calc R . . . .
C9 C 0.6226(3) 0.2836(4) 0.4412(3) 0.0441(10) Uani 1 1 d . . . . .
H9 H 0.623718 0.201514 0.472380 0.053 Uiso 1 1 calc R . . . .
C10 C 0.5588(3) 0.3860(4) 0.4508(3) 0.0438(10) Uani 1 1 d . . . . .
H10 H 0.509323 0.385836 0.490055 0.053 Uiso 1 1 calc R . . . .
C11 C 0.5807(3) 0.4889(4) 0.3921(3) 0.0366(9) Uani 1 1 d . . . . .
H11 H 0.547903 0.569594 0.383905 0.044 Uiso 1 1 calc R . . . .
C12 C 0.9536(2) 0.5440(4) 0.4997(3) 0.0408(10) Uani 1 1 d . . . . .
H12A H 1.016416 0.510557 0.500569 0.049 Uiso 1 1 calc R . . . .
H12B H 0.953188 0.632684 0.528404 0.049 Uiso 1 1 calc R . . . .
C13 C 0.8956(2) 0.4496(4) 0.5519(3) 0.0347(8) Uani 1 1 d . . . . .
C14 C 0.8561(3) 0.4756(5) 0.6332(3) 0.0367(10) Uani 1 1 d . . . . .
H14 H 0.865464 0.553397 0.667642 0.044 Uiso 1 1 calc R . . . .
C15 C 0.8002(3) 0.3668(4) 0.6551(3) 0.0416(10) Uani 1 1 d . . . . .
H15 H 0.765199 0.358437 0.706578 0.050 Uiso 1 1 calc R . . . .
C16 C 0.8055(3) 0.2735(4) 0.5878(3) 0.0423(10) Uani 1 1 d . . . . .
H16 H 0.774777 0.190116 0.585613 0.051 Uiso 1 1 calc R . . . .
C17 C 0.8639(2) 0.3235(4) 0.5239(3) 0.0389(10) Uani 1 1 d . . . . .
H17 H 0.879392 0.280054 0.470968 0.047 Uiso 1 1 calc R . . . .
C18 C 0.6584(8) 0.6475(15) 0.7112(7) 0.049(2) Uani 0.481(14) 1 d D U P A 1
H18A H 0.690398 0.583325 0.749319 0.059 Uiso 0.481(14) 1 calc R . P A 1
H18B H 0.701600 0.716691 0.691476 0.059 Uiso 0.481(14) 1 calc R . P A 1
C19 C 0.5828(4) 0.7084(6) 0.7568(4) 0.0643(14) Uani 1 1 d D U . . .
H19A H 0.599815 0.798163 0.778603 0.077 Uiso 0.481(14) 1 calc R . P A 1
H19B H 0.565045 0.652313 0.807130 0.077 Uiso 0.481(14) 1 calc R . P A 1
H19C H 0.560498 0.693970 0.816842 0.077 Uiso 0.519(14) 1 calc R . P A 2
H19D H 0.620809 0.789812 0.755701 0.077 Uiso 0.519(14) 1 calc R . P A 2
C20 C 0.5075(4) 0.7193(6) 0.6948(3) 0.0612(14) Uani 1 1 d . . . . .
H20A H 0.507862 0.807920 0.666053 0.073 Uiso 1 1 calc R . . . .
H20B H 0.449122 0.707476 0.725073 0.073 Uiso 1 1 calc R . . . .
C21 C 0.5218(3) 0.6086(5) 0.6285(4) 0.0545(12) Uani 1 1 d . . . . .
H21A H 0.484382 0.529566 0.642736 0.065 Uiso 1 1 calc R . . . .
H21B H 0.506148 0.639894 0.569294 0.065 Uiso 1 1 calc R . . . .
C18A C 0.6336(9) 0.5900(14) 0.7251(6) 0.049(2) Uani 0.519(14) 1 d D U P A 2
H18C H 0.698920 0.602378 0.735585 0.059 Uiso 0.519(14) 1 calc R . P A 2
H18D H 0.613683 0.508549 0.756374 0.059 Uiso 0.519(14) 1 calc R . P A 2

loop_
_atom_site_aniso_label
_atom_site_aniso_U_11
_atom_site_aniso_U_22
_atom_site_aniso_U_33
_atom_site_aniso_U_23
_atom_site_aniso_U_13
_atom_site_aniso_U_12
Ce1 0.02198(6) 0.02083(6) 0.02892(7) 0.00107(11) -0.00120(14) 0.00097(7)
S1 0.0327(3) 0.0231(3) 0.0333(4) -0.0016(7) -0.0025(5) 0.0029(3)
F1 0.096(2) 0.0344(14) 0.082(2) 0.0006(14) 0.0486(19) 0.0075(15)
F2 0.073(2) 0.067(2) 0.124(3) -0.028(2) 0.023(2) -0.0424(17)
F3 0.101(3) 0.056(2) 0.086(3) 0.0402(17) 0.028(2) 0.0253(17)
O1 0.0435(16) 0.0363(15) 0.0482(17) 0.0014(13) -0.0143(14) 0.0063(12)
O2 0.0400(15) 0.0268(13) 0.0467(16) -0.0015(12) -0.0104(13) -0.0024(11)
O3 0.0526(18) 0.0342(16) 0.0506(18) -0.0115(14) 0.0089(14) 0.0049(13)
O4 0.0412(16) 0.0534(19) 0.0329(15) -0.0005(14) 0.0041(12) 0.0145(14)
N1 0.0262(15) 0.0211(14) 0.0327(18) -0.0009(14) -0.0014(12) -0.0009(12)
C00P 0.051(3) 0.0228(18) 0.056(3) -0.0019(18) 0.014(2) 0.0004(16)
C1 0.0333(18) 0.0215(16) 0.0334(19) -0.0012(15) -0.0007(15) 0.0004(13)
C2 0.045(2) 0.040(2) 0.0276(19) -0.0045(17) 0.0049(16) 0.0009(18)
C3 0.042(2) 0.054(3) 0.041(2) -0.002(2) 0.0173(18) 0.003(2)
C4 0.0285(18) 0.046(2) 0.048(3) -0.004(2) 0.0084(17) 0.0008(16)
C5 0.0268(17) 0.0268(18) 0.039(2) -0.0022(16) 0.0014(15) 0.0031(13)
C6 0.042(2) 0.042(2) 0.033(2) 0.0047(17) -0.0077(16) -0.0064(17)
C7 0.0320(18) 0.0290(17) 0.036(2) -0.0039(16) -0.0065(16) -0.0048(15)
C8 0.040(2) 0.0284(19) 0.045(2) -0.0091(17) -0.0009(18) -0.0027(15)
C9 0.048(2) 0.029(2) 0.055(3) -0.0004(19) -0.002(2) -0.0130(17)
C10 0.0307(19) 0.048(2) 0.053(3) -0.006(2) -0.0008(18) -0.0133(17)
C11 0.0274(17) 0.035(2) 0.048(2) -0.0069(18) -0.0075(16) -0.0051(15)
C12 0.0271(16) 0.050(2) 0.045(3) 0.006(2) -0.0041(18) 0.0013(14)
C13 0.0273(17) 0.038(2) 0.039(2) 0.0072(17) -0.0034(15) 0.0104(15)
C14 0.035(2) 0.043(2) 0.033(2) 0.0047(18) -0.0111(17) 0.0064(17)
C15 0.048(2) 0.041(2) 0.037(2) 0.0138(19) -0.0001(18) 0.0137(18)
C16 0.048(2) 0.030(2) 0.048(3) 0.0111(19) 0.005(2) 0.0109(17)
C17 0.0399(18) 0.0340(17) 0.043(3) 0.0058(19) 0.0023(19) 0.0147(14)
C18 0.052(5) 0.068(6) 0.027(3) 0.008(4) 0.001(3) 0.015(4)
C19 0.066(3) 0.065(3) 0.062(3) -0.018(3) 0.009(3) 0.006(3)
C20 0.057(3) 0.077(4) 0.050(3) 0.001(3) 0.013(2) 0.029(3)
C21 0.036(2) 0.061(3) 0.066(3) -0.006(3) 0.005(2) 0.007(2)
C18A 0.052(5) 0.068(6) 0.027(3) 0.008(4) 0.001(3) 0.015(4)

loop_
_atom_type_symbol
_atom_type_description
_atom_type_scat_dispersion_real
_atom_type_scat_dispersion_imag
_atom_type_scat_source
C C 0.0033 0.0016 'International Tables Vol C Tables 4.2.6.8 and 6.1.1.4'
H H 0.0000 0.0000 'International Tables Vol C Tables 4.2.6.8 and 6.1.1.4'
Ce Ce -0.2486 2.6331 'International Tables Vol C Tables 4.2.6.8 and 6.1.1.4'
F F 0.0171 0.0103 'International Tables Vol C Tables 4.2.6.8 and 6.1.1.4'
N N 0.0061 0.0033 'International Tables Vol C Tables 4.2.6.8 and 6.1.1.4'
O O 0.0106 0.0060 'International Tables Vol C Tables 4.2.6.8 and 6.1.1.4'
S S 0.1246 0.1234 'International Tables Vol C Tables 4.2.6.8 and 6.1.1.4'

loop_
_geom_angle_atom_site_label_1
_geom_angle_atom_site_label_2
_geom_angle_atom_site_label_3
_geom_angle
O1 Ce1 S1 25.98(6)
O1 Ce1 C8 145.87(11)
O1 Ce1 C9 166.96(11)
O1 Ce1 C10 139.78(11)
O1 Ce1 C11 118.87(10)
O1 Ce1 C14 67.64(11)
O1 Ce1 C15 92.96(11)
O1 Ce1 C16 115.40(12)
O1 Ce1 C17 104.54(10)
O2 Ce1 S1 25.60(6)
O2 Ce1 O1 51.43(7)
O2 Ce1 C7 78.10(10)
O2 Ce1 C8 107.82(11)
O2 Ce1 C9 115.54(11)
O2 Ce1 C10 90.69(11)
O2 Ce1 C11 67.52(10)
O2 Ce1 C13 120.85(11)
O2 Ce1 C14 118.91(11)
O2 Ce1 C15 140.18(11)
O2 Ce1 C16 166.80(12)
O2 Ce1 C17 145.77(10)
O4 Ce1 S1 72.29(8)
O4 Ce1 O1 76.51(10)
O4 Ce1 O2 75.37(9)
O4 Ce1 N1 151.62(10)
O4 Ce1 C7 122.41(11)
O4 Ce1 C8 129.09(11)
O4 Ce1 C9 101.90(12)
O4 Ce1 C10 81.49(12)
O4 Ce1 C11 92.68(11)
O4 Ce1 C13 117.62(11)
O4 Ce1 C14 87.99(13)
O4 Ce1 C15 79.59(11)
O4 Ce1 C16 101.97(11)
O4 Ce1 C17 127.51(13)
N1 Ce1 S1 79.38(8)
N1 Ce1 O1 77.26(10)
N1 Ce1 O2 79.92(10)
N1 Ce1 C7 64.35(11)
N1 Ce1 C8 71.93(12)
N1 Ce1 C9 101.19(12)
N1 Ce1 C10 112.80(12)
N1 Ce1 C11 90.57(12)
N1 Ce1 C13 64.65(11)
N1 Ce1 C14 91.94(11)
N1 Ce1 C15 112.47(11)
N1 Ce1 C16 98.90(11)
N1 Ce1 C17 70.04(12)
C7 Ce1 S1 100.83(9)
C7 Ce1 O1 121.04(11)
C7 Ce1 C8 29.75(12)
C7 Ce1 C9 48.71(13)
C7 Ce1 C10 48.69(13)
C7 Ce1 C11 29.73(12)
C7 Ce1 C14 149.10(13)
C7 Ce1 C15 141.71(12)
C7 Ce1 C16 113.42(13)
C7 Ce1 C17 102.23(14)
C8 Ce1 S1 130.12(10)
C8 Ce1 C9 29.31(12)
C8 Ce1 C10 48.22(13)
C8 Ce1 C11 48.55(12)
C8 Ce1 C14 126.85(13)
C8 Ce1 C15 112.00(13)
C8 Ce1 C16 84.03(13)
C8 Ce1 C17 78.52(14)
C9 Ce1 S1 141.05(10)
C9 Ce1 C10 28.94(13)
C9 Ce1 C15 99.51(13)
C9 Ce1 C16 77.64(13)
C10 Ce1 S1 114.72(10)
C10 Ce1 C15 115.73(13)
C10 Ce1 C16 101.79(14)
C11 Ce1 S1 93.12(8)
C11 Ce1 C9 48.09(12)
C11 Ce1 C10 29.17(12)
C11 Ce1 C15 144.71(12)
C11 Ce1 C16 125.68(13)
C13 Ce1 S1 98.96(9)
C13 Ce1 O1 74.65(11)
C13 Ce1 C7 119.91(12)
C13 Ce1 C8 104.12(13)
C13 Ce1 C9 116.68(13)
C13 Ce1 C10 145.49(13)
C13 Ce1 C11 149.52(13)
C13 Ce1 C14 29.78(13)
C13 Ce1 C15 48.62(12)
C13 Ce1 C16 48.52(13)
C13 Ce1 C17 29.93(12)
C14 Ce1 S1 93.31(10)
C14 Ce1 C9 125.40(14)
C14 Ce1 C10 144.93(14)
C14 Ce1 C11 173.44(12)
C14 Ce1 C15 29.20(12)
C14 Ce1 C16 47.89(14)
C14 Ce1 C17 48.65(15)
C15 Ce1 S1 116.45(10)
C15 Ce1 C16 28.61(12)
C16 Ce1 S1 141.20(11)
C17 Ce1 S1 128.03(8)
C17 Ce1 C9 86.79(13)
C17 Ce1 C10 115.56(13)
C17 Ce1 C11 127.07(14)
C17 Ce1 C15 47.97(14)
C17 Ce1 C16 29.05(12)
O1 S1 Ce1 55.94(12)
O1 S1 C00P 104.9(2)
O2 S1 Ce1 53.79(11)
O2 S1 O1 109.28(16)
O2 S1 C00P 103.8(2)
O3 S1 Ce1 135.25(14)
O3 S1 O1 117.2(2)
O3 S1 O2 116.51(17)
O3 S1 C00P 103.30(19)
C00P S1 Ce1 121.41(14)
S1 O1 Ce1 98.08(14)
S1 O2 Ce1 100.61(14)
C18 O4 Ce1 118.3(5)
C21 O4 Ce1 127.7(3)
C21 O4 C18 109.8(5)
C18A O4 Ce1 130.2(5)
C18A O4 C21 102.0(5)
C1 N1 Ce1 121.5(2)
C1 N1 C5 118.5(3)
C5 N1 Ce1 119.9(3)
F1 C00P S1 112.9(3)
F1 C00P F2 107.9(4)
F1 C00P F3 108.2(4)
F2 C00P S1 110.4(4)
F2 C00P F3 107.5(4)
F3 C00P S1 109.9(3)
N1 C1 C2 121.7(4)
N1 C1 C6 117.9(3)
C2 C1 C6 120.3(4)
C1 C2 H2 120.3
C3 C2 C1 119.4(4)
C3 C2 H2 120.3
C2 C3 H3 120.4
C4 C3 C2 119.2(4)
C4 C3 H3 120.4
C3 C4 H4 120.1
C3 C4 C5 119.8(4)
C5 C4 H4 120.1
N1 C5 C4 121.2(4)
N1 C5 C12 117.7(3)
C4 C5 C12 121.0(3)
C1 C6 H6A 108.5
C1 C6 H6B 108.5
H6A C6 H6B 107.5
C7 C6 C1 115.2(3)
C7 C6 H6A 108.5
C7 C6 H6B 108.5
C6 C7 Ce1 110.7(2)
C8 C7 Ce1 76.3(2)
C8 C7 C6 126.5(4)
C8 C7 C11 107.5(4)
C11 C7 Ce1 77.2(2)
C11 C7 C6 125.9(4)
Ce1 C8 H8 115.0
C7 C8 Ce1 73.9(2)
C7 C8 H8 125.8
C7 C8 C9 108.4(4)
C9 C8 Ce1 77.5(2)
C9 C8 H8 125.8
Ce1 C9 H9 117.1
C8 C9 Ce1 73.2(2)
C8 C9 H9 126.0
C10 C9 Ce1 75.7(2)
C10 C9 C8 107.9(4)
C10 C9 H9 126.0
Ce1 C10 H10 116.7
C9 C10 Ce1 75.4(2)
C9 C10 H10 126.0
C9 C10 C11 108.1(4)
C11 C10 Ce1 74.1(2)
C11 C10 H10 126.0
Ce1 C11 H11 116.3
C7 C11 Ce1 73.0(2)
C7 C11 H11 126.0
C10 C11 Ce1 76.8(2)
C10 C11 C7 108.1(4)
C10 C11 H11 126.0
C5 C12 H12A 108.6
C5 C12 H12B 108.6
H12A C12 H12B 107.6
C13 C12 C5 114.7(3)
C13 C12 H12A 108.6
C13 C12 H12B 108.6
C12 C13 Ce1 108.3(2)
C14 C13 Ce1 76.7(2)
C14 C13 C12 126.6(4)
C14 C13 C17 107.3(4)
C17 C13 Ce1 76.7(2)
C17 C13 C12 125.9(4)
Ce1 C14 H14 114.8
C13 C14 Ce1 73.5(2)
C13 C14 H14 125.8
C13 C14 C15 108.4(4)
C15 C14 Ce1 78.1(2)
C15 C14 H14 125.8
Ce1 C15 H15 117.5
C14 C15 Ce1 72.7(2)
C14 C15 H15 126.1
C16 C15 Ce1 75.8(2)
C16 C15 C14 107.8(4)
C16 C15 H15 126.1
Ce1 C16 H16 117.8
C15 C16 Ce1 75.6(2)
C15 C16 H16 125.8
C15 C16 C17 108.4(4)
C17 C16 Ce1 72.7(2)
C17 C16 H16 125.8
Ce1 C17 H17 114.6
C13 C17 Ce1 73.4(2)
C13 C17 H17 125.9
C16 C17 Ce1 78.2(2)
C16 C17 C13 108.1(4)
C16 C17 H17 125.9
O4 C18 H18A 110.7
O4 C18 H18B 110.7
H18A C18 H18B 108.8
C19 C18 O4 105.0(8)
C19 C18 H18A 110.7
C19 C18 H18B 110.7
C18 C19 H19A 110.2
C18 C19 H19B 110.2
C18 C19 C20 107.6(6)
H19A C19 H19B 108.5
H19C C19 H19D 109.1
C20 C19 H19A 110.2
C20 C19 H19B 110.2
C20 C19 H19C 111.1
C20 C19 H19D 111.1
C20 C19 C18A 103.4(6)
C18A C19 H19C 111.1
C18A C19 H19D 111.1
C19 C20 H20A 110.6
C19 C20 H20B 110.6
C19 C20 C21 105.9(4)
H20A C20 H20B 108.7
C21 C20 H20A 110.6
C21 C20 H20B 110.6
O4 C21 C20 105.0(4)
O4 C21 H21A 110.7
O4 C21 H21B 110.7
C20 C21 H21A 110.7
C20 C21 H21B 110.7
H21A C21 H21B 108.8
O4 C18A C19 108.0(7)
O4 C18A H18C 110.1
O4 C18A H18D 110.1
C19 C18A H18C 110.1
C19 C18A H18D 110.1
H18C C18A H18D 108.4

loop_
_geom_bond_atom_site_label_1
_geom_bond_atom_site_label_2
_geom_bond_distance
Ce1 S1 3.2853(7)
Ce1 O1 2.749(3)
Ce1 O2 2.697(3)
Ce1 O4 2.556(3)
Ce1 N1 2.618(3)
Ce1 C7 2.719(4)
Ce1 C8 2.750(4)
Ce1 C9 2.803(4)
Ce1 C10 2.807(4)
Ce1 C11 2.773(4)
Ce1 C13 2.712(4)
Ce1 C14 2.754(4)
Ce1 C15 2.823(4)
Ce1 C16 2.825(4)
Ce1 C17 2.755(3)
S1 O1 1.454(3)
S1 O2 1.444(3)
S1 O3 1.426(3)
S1 C00P 1.825(4)
F1 C00P 1.310(5)
F2 C00P 1.314(5)
F3 C00P 1.315(6)
O4 C18 1.514(12)
O4 C21 1.447(5)
O4 C18A 1.427(10)
N1 C1 1.353(5)
N1 C5 1.357(5)
C1 C2 1.383(5)
C1 C6 1.516(5)
C2 H2 0.9500
C2 C3 1.374(6)
C3 H3 0.9500
C3 C4 1.372(6)
C4 H4 0.9500
C4 C5 1.383(5)
C5 C12 1.516(6)
C6 H6A 0.9900
C6 H6B 0.9900
C6 C7 1.514(6)
C7 C8 1.404(5)
C7 C11 1.410(6)
C8 H8 0.9500
C8 C9 1.406(6)
C9 H9 0.9500
C9 C10 1.402(6)
C10 H10 0.9500
C10 C11 1.406(6)
C11 H11 0.9500
C12 H12A 0.9900
C12 H12B 0.9900
C12 C13 1.508(6)
C13 C14 1.405(6)
C13 C17 1.413(6)
C14 H14 0.9500
C14 C15 1.407(6)
C15 H15 0.9500
C15 C16 1.395(6)
C16 H16 0.9500
C16 C17 1.401(6)
C17 H17 0.9500
C18 H18A 0.9900
C18 H18B 0.9900
C18 C19 1.456(12)
C19 H19A 0.9900
C19 H19B 0.9900
C19 H19C 0.9900
C19 H19D 0.9900
C19 C20 1.473(8)
C19 C18A 1.485(12)
C20 H20A 0.9900
C20 H20B 0.9900
C20 C21 1.518(7)
C21 H21A 0.9900
C21 H21B 0.9900
C18A H18C 0.9900
C18A H18D 0.9900

loop_
_geom_torsion_atom_site_label_1
_geom_torsion_atom_site_label_2
_geom_torsion_atom_site_label_3
_geom_torsion_atom_site_label_4
_geom_torsion
Ce1 S1 C00P F1 -2.2(4)
Ce1 S1 C00P F2 -123.0(3)
Ce1 S1 C00P F3 118.7(3)
Ce1 O4 C18 C19 165.9(6)
Ce1 O4 C21 C20 -147.3(3)
Ce1 O4 C18A C19 144.7(5)
Ce1 N1 C1 C2 173.5(3)
Ce1 N1 C1 C6 -4.5(4)
Ce1 N1 C5 C4 -173.7(3)
Ce1 N1 C5 C12 3.4(4)
Ce1 C7 C8 C9 70.5(3)
Ce1 C7 C11 C10 -69.4(3)
Ce1 C8 C9 C10 68.4(3)
Ce1 C9 C10 C11 67.4(3)
Ce1 C10 C11 C7 66.9(3)
Ce1 C13 C14 C15 71.0(3)
Ce1 C13 C17 C16 -71.3(3)
Ce1 C14 C15 C16 68.2(3)
Ce1 C15 C16 C17 65.9(3)
Ce1 C16 C17 C13 68.0(3)
O1 S1 O2 Ce1 7.5(2)
O1 S1 C00P F1 56.8(4)
O1 S1 C00P F2 -64.1(3)
O1 S1 C00P F3 177.6(3)
O2 S1 O1 Ce1 -7.3(2)
O2 S1 C00P F1 -57.9(4)
O2 S1 C00P F2 -178.7(3)
O2 S1 C00P F3 62.9(4)
O3 S1 O1 Ce1 128.06(16)
O3 S1 O2 Ce1 -128.20(18)
O3 S1 C00P F1 -180.0(3)
O3 S1 C00P F2 59.2(4)
O3 S1 C00P F3 -59.1(4)
O4 C18 C19 C20 -20.9(11)
N1 C1 C2 C3 1.3(6)
N1 C1 C6 C7 -22.3(5)
N1 C5 C12 C13 28.1(5)
C00P S1 O1 Ce1 -118.09(17)
C00P S1 O2 Ce1 119.01(16)
C1 N1 C5 C4 3.5(6)
C1 N1 C5 C12 -179.4(3)
C1 C2 C3 C4 1.3(7)
C1 C6 C7 Ce1 35.4(4)
C1 C6 C7 C8 -52.6(6)
C1 C6 C7 C11 124.3(4)
C2 C1 C6 C7 159.6(4)
C2 C3 C4 C5 -1.5(7)
C3 C4 C5 N1 -1.0(6)
C3 C4 C5 C12 -178.0(4)
C4 C5 C12 C13 -154.8(4)
C5 N1 C1 C2 -3.6(5)
C5 N1 C1 C6 178.3(3)
C5 C12 C13 Ce1 -42.1(4)
C5 C12 C13 C14 -129.0(4)
C5 C12 C13 C17 44.5(5)
C6 C1 C2 C3 179.2(4)
C6 C7 C8 Ce1 105.8(4)
C6 C7 C8 C9 176.3(4)
C6 C7 C11 Ce1 -106.4(4)
C6 C7 C11 C10 -175.8(4)
C7 C8 C9 Ce1 -68.1(3)
C7 C8 C9 C10 0.2(5)
C8 C7 C11 Ce1 71.0(3)
C8 C7 C11 C10 1.5(4)
C8 C9 C10 Ce1 -66.7(3)
C8 C9 C10 C11 0.7(5)
C9 C10 C11 Ce1 -68.3(3)
C9 C10 C11 C7 -1.4(5)
C11 C7 C8 Ce1 -71.6(3)
C11 C7 C8 C9 -1.1(4)
C12 C13 C14 Ce1 103.2(4)
C12 C13 C14 C15 174.2(4)
C12 C13 C17 Ce1 -103.2(3)
C12 C13 C17 C16 -174.4(3)
C13 C14 C15 Ce1 -67.9(3)
C13 C14 C15 C16 0.3(5)
C14 C13 C17 Ce1 71.3(3)
C14 C13 C17 C16 0.1(4)
C14 C15 C16 Ce1 -66.2(3)
C14 C15 C16 C17 -0.3(5)
C15 C16 C17 Ce1 -67.8(3)
C15 C16 C17 C13 0.1(4)
C17 C13 C14 Ce1 -71.3(3)
C17 C13 C14 C15 -0.2(4)
C18 O4 C21 C20 8.8(8)
C18 C19 C20 C21 26.7(9)
C19 C20 C21 O4 -21.5(6)
C20 C19 C18A O4 25.9(11)
C21 O4 C18 C19 7.2(11)
C21 O4 C18A C19 -39.6(10)
C18A O4 C21 C20 36.7(7)
C18A C19 C20 C21 -2.2(8)

loop_
_twin_individual_id
_twin_individual_mass_fraction_refined
1 0.575(17)
2 0.425(17)
